data_4126625
loop_
_publ_author_name
'Shaffer, David W.'
'Xie, Yan'
'Szalda, David J.'
'Concepcion, Javier J.'

_publ_section_title
;
 Lability and Basicity of Bipyridine-Carboxylate-Phosphonate Ligand
 Accelerate Single-Site Water Oxidation by Ruthenium-Based Molecular
 Catalysts.
;
_journal_name_full 'Journal of the American Chemical Society'
_journal_paper_doi 10.1021/jacs.7b06096
_journal_year 2017
_chemical_absolute_configuration R
_chemical_formula_sum 'C23 H23 Cl N4 O10 P Ru'
_chemical_formula_weight 682.94
_chemical_name_systematic
; 
 ? 
;
_space_group_IT_number 4
_symmetry_cell_setting monoclinic
_symmetry_space_group_name_Hall 'P 2yb'
_symmetry_space_group_name_H-M 'P 1 21 1'
_atom_sites_solution_hydrogens geom
_atom_sites_solution_primary direct
_atom_sites_solution_secondary difmap
_audit_creation_method SHELXL-97
_cell_angle_alpha 90.00
_cell_angle_beta 96.170(3)
_cell_angle_gamma 90.00
_cell_formula_units_Z 2
_cell_length_a 10.3762(5)
_cell_length_b 9.8211(4)
_cell_length_c 13.1712(6)
_cell_measurement_reflns_used 1755
_cell_measurement_temperature 200(2)
_cell_measurement_theta_max 29.91
_cell_measurement_theta_min 2.38
_cell_volume 1334.45(10)
_computing_cell_refinement 'Bruker SAINT'
_computing_data_collection 'Bruker APEX2'
_computing_data_reduction 'Bruker SAINT'
_computing_molecular_graphics 'Bruker SHELXTL'
_computing_publication_material 'Bruker SHELXTL'
_computing_structure_refinement 'SHELXL-97 (Sheldrick, 1997)'
_computing_structure_solution 'SHELXS-97 (Sheldrick, 1990)'
_diffrn_ambient_temperature 200(2)
_diffrn_measured_fraction_theta_full 0.997
_diffrn_measured_fraction_theta_max 0.997
_diffrn_measurement_device_type 'Bruker APEX-II CCD'
_diffrn_measurement_method '\f and \w scans'
_diffrn_radiation_monochromator graphite
_diffrn_radiation_source 'fine-focus sealed tube'
_diffrn_radiation_type MoK\a
_diffrn_radiation_wavelength 0.71073
_diffrn_reflns_av_R_equivalents 0.1118
_diffrn_reflns_av_sigmaI/netI 0.1805
_diffrn_reflns_limit_h_max 14
_diffrn_reflns_limit_h_min -14
_diffrn_reflns_limit_k_max 13
_diffrn_reflns_limit_k_min -12
_diffrn_reflns_limit_l_max 17
_diffrn_reflns_limit_l_min -17
_diffrn_reflns_number 17086
_diffrn_reflns_theta_full 29.00
_diffrn_reflns_theta_max 29.00
_diffrn_reflns_theta_min 1.97
_diffrn_standards_number 0
_exptl_absorpt_coefficient_mu 0.811
_exptl_absorpt_correction_T_max 0.7460
_exptl_absorpt_correction_T_min 0.5566
_exptl_absorpt_correction_type multi-scan
_exptl_absorpt_process_details
; 
      SADABS Version 2007/2 (Sheldrick, Bruker AXS Inc.) 
;
_exptl_crystal_colour ORANGE
_exptl_crystal_density_diffrn 1.700
_exptl_crystal_density_method 'not measured'
_exptl_crystal_description PLATE
_exptl_crystal_F_000 690
_exptl_crystal_size_max 0.20
_exptl_crystal_size_mid 0.10
_exptl_crystal_size_min 0.03
_refine_diff_density_max 0.798
_refine_diff_density_min -0.730
_refine_diff_density_rms 0.129
_refine_ls_abs_structure_details 'Flack H D (1983), Acta Cryst. A39, 876-881'
_refine_ls_abs_structure_Flack 0.03(3)
_refine_ls_extinction_method none
_refine_ls_goodness_of_fit_ref 0.894
_refine_ls_hydrogen_treatment mixed
_refine_ls_matrix_type full
_refine_ls_number_parameters 361
_refine_ls_number_reflns 6591
_refine_ls_number_restraints 1
_refine_ls_restrained_S_all 0.894
_refine_ls_R_factor_all 0.1246
_refine_ls_R_factor_gt 0.0598
_refine_ls_shift/su_max 0.010
_refine_ls_shift/su_mean 0.000
_refine_ls_structure_factor_coef Fsqd
_refine_ls_weighting_details 'calc w=1/[\s^2^(Fo^2^)+(0.0136P)^2^+0.0000P] where P=(Fo^2^+2Fc^2^)/3'
_refine_ls_weighting_scheme calc
_refine_ls_wR_factor_gt 0.0720
_refine_ls_wR_factor_ref 0.0828
_reflns_number_gt 4019
_reflns_number_total 6591
_reflns_threshold_expression >2sigma(I)
_cod_data_source_file ja7b06096_si_002.cif
_cod_data_source_block ds0321
_cod_depositor_comments
;
The following automatic conversions were performed:

'_symmetry_cell_setting' value 'Monoclinic' changed to 'monoclinic'
according to
/home/data/users/saulius/crontab/automatic-downloads/rss-feeds/ACS/lib/dictionaries/cif_core.dic
dictionary named 'cif_core.dic' version 2.4.2 from 2011-04-26.

Automatic conversion script
Id: cif_fix_values 4973 2017-02-22 13:04:09Z antanas 
;
_cod_original_sg_symbol_H-M P2(1)
_cod_database_code 4126625

loop_
_symmetry_equiv_pos_as_xyz
'x, y, z'
'-x, y+1/2, -z'

loop_
_atom_site_label
_atom_site_type_symbol
_atom_site_fract_x
_atom_site_fract_y
_atom_site_fract_z
_atom_site_U_iso_or_equiv
_atom_site_adp_type
_atom_site_occupancy
_atom_site_symmetry_multiplicity
_atom_site_calc_flag
_atom_site_refinement_flags
Ru1 Ru 0.57548(5) 0.47674(5) 0.76358(3) 0.01781(11) Uani 1 1 d .
P11 P 0.5156(2) 0.64375(19) 0.95220(14) 0.0305(5) Uani 1 1 d .
O11 O 0.5141(3) 0.5004(5) 0.9053(3) 0.0231(12) Uani 1 1 d .
O12 O 0.3924(5) 0.6919(5) 0.9825(4) 0.0540(15) Uani 1 1 d .
O13 O 0.6282(5) 0.6529(5) 1.0392(3) 0.0526(15) Uani 1 1 d .
H131 H 0.6727 0.5656 1.0631 0.063 Uiso 1 1 d .
N11 N 0.5814(5) 0.6833(5) 0.7635(4) 0.0191(12) Uani 1 1 d .
C12 C 0.6178(6) 0.7460(6) 0.6802(5) 0.0192(15) Uani 1 1 d .
C13 C 0.6289(6) 0.8855(7) 0.6770(5) 0.0328(18) Uani 1 1 d .
H13 H 0.6504 0.9313 0.6176 0.039 Uiso 1 1 calc R
C14 C 0.6071(6) 0.9561(8) 0.7647(5) 0.037(2) Uani 1 1 d .
H14 H 0.6147 1.0525 0.7655 0.044 Uiso 1 1 calc R
C15 C 0.5755(6) 0.8919(7) 0.8488(5) 0.0322(18) Uani 1 1 d .
H15 H 0.5608 0.9431 0.9077 0.039 Uiso 1 1 calc R
C16 C 0.5642(6) 0.7515(6) 0.8499(5) 0.0254(16) Uani 1 1 d .
N21 N 0.6227(5) 0.5182(5) 0.6262(4) 0.0212(14) Uani 1 1 d .
C22 C 0.6386(8) 0.6518(9) 0.5974(6) 0.025(2) Uani 1 1 d .
C23 C 0.6776(6) 0.6761(7) 0.5041(5) 0.0303(17) Uani 1 1 d .
H23 H 0.6908 0.7676 0.4842 0.036 Uiso 1 1 calc R
C24 C 0.6991(7) 0.5712(8) 0.4364(5) 0.0331(19) Uani 1 1 d .
H24 H 0.7257 0.5903 0.3711 0.040 Uiso 1 1 calc R
C25 C 0.6803(6) 0.4377(6) 0.4672(5) 0.025(2) Uani 1 1 d .
H25 H 0.6935 0.3639 0.4229 0.030 Uiso 1 1 calc R
C26 C 0.6421(6) 0.4136(6) 0.5631(5) 0.0205(15) Uani 1 1 d .
C27 C 0.6272(8) 0.2763(9) 0.6134(6) 0.026(2) Uani 1 1 d .
O271 O 0.5978(4) 0.2846(4) 0.7055(3) 0.0222(11) Uani 1 1 d .
O272 O 0.6324(5) 0.1711(5) 0.5636(3) 0.0346(12) Uani 1 1 d .
N51 N 0.3805(4) 0.4595(7) 0.7126(3) 0.0220(13) Uani 1 1 d .
C52 C 0.3150(6) 0.5341(6) 0.6368(4) 0.0303(18) Uani 1 1 d .
H52 H 0.3604 0.6031 0.6048 0.036 Uiso 1 1 calc R
C53 C 0.1840(6) 0.5138(7) 0.6041(5) 0.038(2) Uani 1 1 d .
H53 H 0.1407 0.5702 0.5527 0.045 Uiso 1 1 calc R
C54 C 0.1181(6) 0.4101(7) 0.6478(5) 0.0325(18) Uani 1 1 d .
C55 C 0.1855(6) 0.3345(7) 0.7214(5) 0.0308(17) Uani 1 1 d .
H55 H 0.1428 0.2622 0.7522 0.037 Uiso 1 1 calc R
C56 C 0.3142(6) 0.3594(6) 0.7528(4) 0.0224(15) Uani 1 1 d .
H56 H 0.3575 0.3038 0.8047 0.027 Uiso 1 1 calc R
C57 C -0.0226(7) 0.3836(8) 0.6091(5) 0.055(2) Uani 1 1 d .
H57A H -0.0274 0.3372 0.5430 0.082 Uiso 1 1 calc R
H57B H -0.0692 0.4704 0.6012 0.082 Uiso 1 1 calc R
H57C H -0.0621 0.3263 0.6582 0.082 Uiso 1 1 calc R
N61 N 0.7676(4) 0.4696(8) 0.8252(3) 0.0248(12) Uani 1 1 d .
C62 C 0.8599(7) 0.5648(7) 0.8208(5) 0.0359(18) Uani 1 1 d .
H62 H 0.8372 0.6444 0.7819 0.043 Uiso 1 1 calc R
C63 C 0.9828(7) 0.5565(8) 0.8675(5) 0.0352(19) Uani 1 1 d .
H63 H 1.0420 0.6289 0.8612 0.042 Uiso 1 1 calc R
C64 C 1.0218(6) 0.4422(8) 0.9244(5) 0.038(2) Uani 1 1 d .
C65 C 0.9305(8) 0.3434(8) 0.9273(5) 0.052(2) Uani 1 1 d .
H65 H 0.9514 0.2623 0.9649 0.062 Uiso 1 1 calc R
C66 C 0.8069(7) 0.3590(8) 0.8759(5) 0.039(2) Uani 1 1 d .
H66 H 0.7475 0.2856 0.8776 0.046 Uiso 1 1 calc R
C67 C 1.1533(6) 0.4307(8) 0.9811(5) 0.055(3) Uani 1 1 d .
H67A H 1.2180 0.4644 0.9382 0.082 Uiso 1 1 calc R
H67B H 1.1714 0.3351 0.9986 0.082 Uiso 1 1 calc R
H67C H 1.1571 0.4850 1.0437 0.082 Uiso 1 1 calc R
Cl1 Cl 1.0006(3) 0.4029(3) 1.30311(19) 0.0618(7) Uani 1 1 d .
O1 O 1.0097(10) 0.5212(7) 1.3522(6) 0.165(4) Uani 1 1 d .
O2 O 0.8700(7) 0.3662(9) 1.2918(5) 0.138(3) Uani 1 1 d .
O3 O 1.0424(7) 0.4000(7) 1.2101(5) 0.116(3) Uani 1 1 d .
O4 O 1.0733(7) 0.3071(8) 1.3649(5) 0.110(3) Uani 1 1 d .
OW1 O 0.7297(5) 0.4265(5) 1.0998(4) 0.079(2) Uani 1 1 d .
H1WA H 0.6902 0.3539 1.0767 0.095 Uiso 1 1 d .
H1WB H 0.7697 0.4075 1.1598 0.095 Uiso 1 1 d .

loop_
_atom_site_aniso_label
_atom_site_aniso_U_11
_atom_site_aniso_U_22
_atom_site_aniso_U_33
_atom_site_aniso_U_23
_atom_site_aniso_U_13
_atom_site_aniso_U_12
Ru1 0.0229(2) 0.0129(2) 0.0175(2) 0.0018(4) 0.00143(16) -0.0010(5)
P11 0.0458(13) 0.0223(11) 0.0247(11) -0.0021(8) 0.0098(9) -0.0021(10)
O11 0.036(2) 0.009(3) 0.025(2) 0.0017(19) 0.0032(18) -0.004(2)
O12 0.065(4) 0.030(3) 0.075(4) -0.003(3) 0.040(3) -0.002(3)
O13 0.093(4) 0.023(3) 0.037(3) 0.002(2) -0.015(3) -0.017(3)
N11 0.024(3) 0.010(3) 0.024(3) 0.001(3) 0.002(2) 0.006(3)
C12 0.022(4) 0.014(4) 0.019(4) 0.003(3) -0.008(3) -0.007(3)
C13 0.049(5) 0.021(4) 0.031(4) 0.009(3) 0.013(4) 0.000(4)
C14 0.060(5) 0.003(5) 0.046(4) 0.002(3) 0.004(4) -0.002(4)
C15 0.042(5) 0.019(4) 0.037(4) -0.012(3) 0.007(4) 0.004(4)
C16 0.025(4) 0.024(5) 0.026(4) -0.008(3) -0.002(3) 0.000(3)
N21 0.021(3) 0.020(4) 0.022(3) -0.002(2) 0.000(2) -0.003(2)
C22 0.031(5) 0.018(5) 0.025(4) 0.002(4) -0.007(4) -0.006(4)
C23 0.035(4) 0.039(5) 0.018(4) 0.009(3) 0.005(3) -0.005(4)
C24 0.042(5) 0.037(5) 0.022(4) 0.011(4) 0.007(3) -0.006(4)
C25 0.035(4) 0.024(5) 0.016(3) 0.004(3) 0.007(3) 0.007(3)
C26 0.014(3) 0.021(4) 0.025(4) 0.002(3) 0.000(3) -0.001(3)
C27 0.030(5) 0.026(5) 0.022(5) -0.011(4) 0.007(4) 0.002(4)
O271 0.030(3) 0.015(3) 0.022(3) 0.004(2) 0.003(2) 0.001(2)
O272 0.053(3) 0.024(3) 0.027(3) -0.009(2) 0.006(2) 0.006(2)
N51 0.024(3) 0.019(4) 0.023(3) -0.005(3) 0.003(2) 0.001(3)
C52 0.040(4) 0.033(5) 0.018(4) -0.004(3) 0.005(3) 0.001(3)
C53 0.031(4) 0.044(7) 0.036(4) 0.005(3) -0.005(3) 0.005(4)
C54 0.025(4) 0.041(5) 0.032(4) -0.012(3) 0.007(3) -0.001(4)
C55 0.031(4) 0.031(4) 0.031(4) -0.006(3) 0.002(3) -0.010(4)
C56 0.026(4) 0.019(4) 0.023(4) 0.003(3) 0.009(3) -0.004(3)
C57 0.035(5) 0.083(7) 0.046(5) -0.015(4) 0.004(4) 0.001(5)
N61 0.035(3) 0.014(3) 0.027(3) 0.003(4) 0.007(2) -0.013(4)
C62 0.046(5) 0.020(4) 0.040(5) 0.007(3) -0.001(4) -0.001(4)
C63 0.030(4) 0.039(5) 0.034(4) 0.002(4) -0.004(3) -0.008(4)
C64 0.029(4) 0.064(8) 0.021(4) -0.003(4) 0.000(3) 0.000(4)
C65 0.046(5) 0.065(6) 0.045(5) 0.034(4) 0.006(4) 0.004(5)
C66 0.023(4) 0.040(5) 0.053(5) 0.004(4) 0.001(4) -0.002(4)
C67 0.037(4) 0.093(9) 0.034(4) 0.010(4) -0.001(3) 0.004(5)
Cl1 0.0526(15) 0.0787(19) 0.0522(15) -0.0198(13) -0.0028(12) 0.0180(14)
O1 0.275(12) 0.055(8) 0.151(8) -0.022(5) -0.038(8) 0.012(6)
O2 0.062(5) 0.249(10) 0.100(6) -0.002(6) -0.007(5) 0.028(6)
O3 0.140(6) 0.147(7) 0.074(5) 0.017(4) 0.065(5) 0.014(5)
O4 0.109(6) 0.128(7) 0.087(5) 0.016(5) -0.017(4) 0.061(5)
OW1 0.076(4) 0.048(5) 0.104(5) 0.005(3) -0.037(4) -0.008(3)

loop_
_atom_type_symbol
_atom_type_description
_atom_type_scat_dispersion_real
_atom_type_scat_dispersion_imag
_atom_type_scat_source
C C 0.0033 0.0016 'International Tables Vol C Tables 4.2.6.8 and 6.1.1.4'
H H 0.0000 0.0000 'International Tables Vol C Tables 4.2.6.8 and 6.1.1.4'
N N 0.0061 0.0033 'International Tables Vol C Tables 4.2.6.8 and 6.1.1.4'
O O 0.0106 0.0060 'International Tables Vol C Tables 4.2.6.8 and 6.1.1.4'
P P 0.1023 0.0942 'International Tables Vol C Tables 4.2.6.8 and 6.1.1.4'
Cl Cl 0.1484 0.1585 'International Tables Vol C Tables 4.2.6.8 and 6.1.1.4'
Ru Ru -1.2594 0.8363 'International Tables Vol C Tables 4.2.6.8 and 6.1.1.4'

loop_
_geom_angle_atom_site_label_1
_geom_angle_atom_site_label_2
_geom_angle_atom_site_label_3
_geom_angle
N21 Ru1 N11 77.4(2)
N21 Ru1 O11 161.23(19)
N11 Ru1 O11 84.2(2)
N21 Ru1 O271 78.40(18)
N11 Ru1 O271 155.7(2)
O11 Ru1 O271 120.05(17)
N21 Ru1 N51 92.86(19)
N11 Ru1 N51 96.3(3)
O11 Ru1 N51 85.21(16)
O271 Ru1 N51 87.1(2)
N21 Ru1 N61 92.46(19)
N11 Ru1 N61 90.3(3)
O11 Ru1 N61 91.55(16)
O271 Ru1 N61 88.4(2)
N51 Ru1 N61 172.2(3)
O12 P11 O11 115.9(3)
O12 P11 O13 113.1(3)
O11 P11 O13 108.9(3)
O12 P11 C16 109.5(3)
O11 P11 C16 103.1(2)
O13 P11 C16 105.4(3)
P11 O11 Ru1 118.6(2)
P11 O13 H131 117.8(4)
C12 N11 C16 122.3(5)
C12 N11 Ru1 117.9(4)
C16 N11 Ru1 119.3(4)
N11 C12 C13 120.8(6)
N11 C12 C22 113.2(6)
C13 C12 C22 126.0(6)
C12 C13 C14 116.8(6)
C12 C13 H13 121.6
C14 C13 H13 121.6
C15 C14 C13 121.9(7)
C15 C14 H14 119.1
C13 C14 H14 119.1
C14 C15 C16 120.2(6)
C14 C15 H15 119.9
C16 C15 H15 119.9
N11 C16 C15 117.9(6)
N11 C16 P11 114.0(5)
C15 C16 P11 128.0(5)
C26 N21 C22 121.7(6)
C26 N21 Ru1 118.5(4)
C22 N21 Ru1 119.9(5)
C23 C22 N21 118.2(7)
C23 C22 C12 130.2(7)
N21 C22 C12 111.4(6)
C22 C23 C24 122.2(7)
C22 C23 H23 118.9
C24 C23 H23 118.9
C25 C24 C23 118.1(6)
C25 C24 H24 120.9
C23 C24 H24 120.9
C26 C25 C24 119.3(6)
C26 C25 H25 120.3
C24 C25 H25 120.3
N21 C26 C25 120.5(5)
N21 C26 C27 112.3(5)
C25 C26 C27 127.1(6)
O272 C27 O271 125.9(8)
O272 C27 C26 120.2(7)
O271 C27 C26 113.7(7)
C27 O271 Ru1 117.2(5)
C56 N51 C52 116.6(5)
C56 N51 Ru1 117.2(5)
C52 N51 Ru1 126.0(5)
N51 C52 C53 122.9(6)
N51 C52 H52 118.6
C53 C52 H52 118.6
C54 C53 C52 119.0(7)
C54 C53 H53 120.5
C52 C53 H53 120.5
C55 C54 C53 117.4(7)
C55 C54 C57 123.4(7)
C53 C54 C57 119.1(7)
C54 C55 C56 121.8(6)
C54 C55 H55 119.1
C56 C55 H55 119.1
N51 C56 C55 122.3(6)
N51 C56 H56 118.9
C55 C56 H56 118.9
C54 C57 H57A 109.5
C54 C57 H57B 109.5
H57A C57 H57B 109.5
C54 C57 H57C 109.5
H57A C57 H57C 109.5
H57B C57 H57C 109.5
C66 N61 C62 114.4(6)
C66 N61 Ru1 117.4(5)
C62 N61 Ru1 128.3(6)
N61 C62 C63 125.3(7)
N61 C62 H62 117.4
C63 C62 H62 117.4
C62 C63 C64 120.0(7)
C62 C63 H63 120.0
C64 C63 H63 120.0
C65 C64 C63 115.4(7)
C65 C64 C67 122.4(7)
C63 C64 C67 122.1(7)
C64 C65 C66 121.0(7)
C64 C65 H65 119.5
C66 C65 H65 119.5
N61 C66 C65 123.8(7)
N61 C66 H66 118.1
C65 C66 H66 118.1
C64 C67 H67A 109.5
C64 C67 H67B 109.5
H67A C67 H67B 109.5
C64 C67 H67C 109.5
H67A C67 H67C 109.5
H67B C67 H67C 109.5
O1 Cl1 O3 116.8(6)
O1 Cl1 O2 107.2(6)
O3 Cl1 O2 107.6(5)
O1 Cl1 O4 107.3(5)
O3 Cl1 O4 107.9(4)
O2 Cl1 O4 110.0(5)
H1WA OW1 H1WB 107.8(5)

loop_
_geom_bond_atom_site_label_1
_geom_bond_atom_site_label_2
_geom_bond_distance
Ru1 N21 1.968(5)
Ru1 N11 2.030(5)
Ru1 O11 2.049(3)
Ru1 O271 2.059(4)
Ru1 N51 2.069(4)
Ru1 N61 2.071(5)
P11 O12 1.458(5)
P11 O11 1.537(5)
P11 O13 1.548(5)
P11 C16 1.827(6)
O13 H131 1.009(5)
N11 C12 1.348(7)
N11 C16 1.348(7)
C12 C13 1.376(8)
C12 C22 1.463(9)
C13 C14 1.387(9)
C13 H13 0.9500
C14 C15 1.345(9)
C14 H14 0.9500
C15 C16 1.383(8)
C15 H15 0.9500
N21 C26 1.350(7)
N21 C22 1.380(9)
C22 C23 1.356(9)
C23 C24 1.397(9)
C23 H23 0.9500
C24 C25 1.392(8)
C24 H24 0.9500
C25 C26 1.384(7)
C25 H25 0.9500
C26 C27 1.518(9)
C27 O272 1.228(8)
C27 O271 1.285(7)
N51 C56 1.341(8)
N51 C52 1.360(7)
C52 C53 1.395(8)
C52 H52 0.9500
C53 C54 1.386(8)
C53 H53 0.9500
C54 C55 1.354(9)
C54 C57 1.516(8)
C55 C56 1.377(8)
C55 H55 0.9500
C56 H56 0.9500
C57 H57A 0.9800
C57 H57B 0.9800
C57 H57C 0.9800
N61 C66 1.317(9)
N61 C62 1.344(8)
C62 C63 1.358(9)
C62 H62 0.9500
C63 C64 1.385(9)
C63 H63 0.9500
C64 C65 1.360(9)
C64 C67 1.487(8)
C65 C66 1.392(9)
C65 H65 0.9500
C66 H66 0.9500
C67 H67A 0.9800
C67 H67B 0.9800
C67 H67C 0.9800
Cl1 O1 1.328(7)
Cl1 O3 1.343(6)
Cl1 O2 1.395(7)
Cl1 O4 1.408(7)
OW1 H1WA 0.861(5)
OW1 H1WB 0.872(5)
